data_7104559
loop_
_publ_author_name
'Sathiyendiran, Malaichamy'
'Wu, Jing-Yun'
'Velayudham, Murugesan'
'Lee, Gene-Hsiang'
'Peng, Shie-Ming'
'Lu, Kuang-Lieh'

_publ_section_title
;
 Neutral metallacyclic rotors.
;
_journal_issue 25
_journal_name_full 'Chemical communications (Cambridge, England)'
_journal_page_first 3795
_journal_page_last 3797
_journal_paper_doi 10.1039/b901535c
_journal_volume 34
_journal_year 2009
_chemical_formula_sum 'C38 H22 N4 O10 Re2'
_chemical_formula_weight 1067.00
_chemical_name_systematic
;
?
;
_space_group_IT_number 64
_symmetry_cell_setting orthorhombic
_symmetry_space_group_name_Hall '-C 2ac 2'
_symmetry_space_group_name_H-M 'C m c a'
_atom_sites_solution_hydrogens geom
_atom_sites_solution_primary direct
_atom_sites_solution_secondary difmap
_audit_creation_method SHELXL-97
_cell_angle_alpha 90.00
_cell_angle_beta 90.00
_cell_angle_gamma 90.00
_cell_formula_units_Z 8
_cell_length_a 23.8693(6)
_cell_length_b 25.9927(7)
_cell_length_c 10.8655(3)
_cell_measurement_reflns_used 9214
_cell_measurement_temperature 150(2)
_cell_measurement_theta_max 27.50
_cell_measurement_theta_min 2.20
_cell_volume 6741.3(3)
_computing_cell_refinement 'Bruker SAINT'
_computing_data_collection 'Bruker SMART'
_computing_data_reduction 'Bruker SAINT'
_computing_molecular_graphics 'Bruker SHELXTL'
_computing_publication_material 'Bruker SHELXTL'
_computing_structure_refinement 'SHELXL-97 (Sheldrick, 1997)'
_computing_structure_solution 'SHELXS-97 (Sheldrick, 1990)'
_diffrn_ambient_temperature 150(2)
_diffrn_measured_fraction_theta_full 0.999
_diffrn_measured_fraction_theta_max 0.999
_diffrn_measurement_device_type 'BRUKER SMART ApexCCD area detector'
_diffrn_measurement_method 'omega scans'
_diffrn_radiation_monochromator graphite
_diffrn_radiation_source 'fine-focus sealed tube'
_diffrn_radiation_type MoK\a
_diffrn_radiation_wavelength 0.71073
_diffrn_reflns_av_R_equivalents 0.0367
_diffrn_reflns_av_sigmaI/netI 0.0215
_diffrn_reflns_limit_h_max 30
_diffrn_reflns_limit_h_min -31
_diffrn_reflns_limit_k_max 33
_diffrn_reflns_limit_k_min -33
_diffrn_reflns_limit_l_max 14
_diffrn_reflns_limit_l_min -14
_diffrn_reflns_number 32508
_diffrn_reflns_theta_full 27.50
_diffrn_reflns_theta_max 27.50
_diffrn_reflns_theta_min 1.71
_exptl_absorpt_coefficient_mu 7.245
_exptl_absorpt_correction_T_max 0.3251
_exptl_absorpt_correction_T_min 0.1859
_exptl_absorpt_correction_type multi-scan
_exptl_crystal_colour dark-blue
_exptl_crystal_density_diffrn 2.103
_exptl_crystal_density_method 'not measured'
_exptl_crystal_description block
_exptl_crystal_F_000 4064
_exptl_crystal_size_max 0.35
_exptl_crystal_size_mid 0.35
_exptl_crystal_size_min 0.20
_refine_diff_density_max 1.197
_refine_diff_density_min -0.599
_refine_diff_density_rms 0.103
_refine_ls_extinction_method none
_refine_ls_goodness_of_fit_ref 1.111
_refine_ls_hydrogen_treatment constr
_refine_ls_matrix_type full
_refine_ls_number_parameters 244
_refine_ls_number_reflns 3959
_refine_ls_number_restraints 0
_refine_ls_restrained_S_all 1.111
_refine_ls_R_factor_all 0.0260
_refine_ls_R_factor_gt 0.0222
_refine_ls_shift/su_max 0.005
_refine_ls_shift/su_mean 0.000
_refine_ls_structure_factor_coef Fsqd
_refine_ls_weighting_details 'calc w=1/[\s^2^(Fo^2^)+(0.0115P)^2^+29.4307P] where P=(Fo^2^+2Fc^2^)/3'
_refine_ls_weighting_scheme calc
_refine_ls_wR_factor_gt 0.0451
_refine_ls_wR_factor_ref 0.0464
_reflns_number_gt 3610
_reflns_number_total 3959
_reflns_threshold_expression >2sigma(I)
_cod_data_source_file b901535c.txt
_cod_data_source_block ic10088
_cod_depositor_comments
;
The following automatic conversions were performed:
'_symmetry_cell_setting' value 'Orthorhombic' changed to 'orthorhombic'
according to '/home/saulius/struct/CIF-dictionaries/cif_core.dic'
dictionary named 'cif_core.dic' version 2.4.1 from 2010-06-29.

Automatic conversion script
Id: cif_fix_enum 1527 2010-12-29 10:47:43Z saulius 
;
_cod_original_sg_symbol_H-M Cmca
_cod_database_code 7104559

loop_
_symmetry_equiv_pos_as_xyz
'x, y, z'
'-x, -y+1/2, z+1/2'
'-x, y+1/2, -z+1/2'
'x, -y, -z'
'x+1/2, y+1/2, z'
'-x+1/2, -y+1, z+1/2'
'-x+1/2, y+1, -z+1/2'
'x+1/2, -y+1/2, -z'
'-x, -y, -z'
'x, y-1/2, -z-1/2'
'x, -y-1/2, z-1/2'
'-x, y, z'
'-x+1/2, -y+1/2, -z'
'x+1/2, y, -z-1/2'
'x+1/2, -y, z-1/2'
'-x+1/2, y+1/2, z'

loop_
_atom_site_label
_atom_site_type_symbol
_atom_site_fract_x
_atom_site_fract_y
_atom_site_fract_z
_atom_site_U_iso_or_equiv
_atom_site_adp_type
_atom_site_occupancy
_atom_site_symmetry_multiplicity
_atom_site_calc_flag
_atom_site_refinement_flags
_atom_site_disorder_assembly
_atom_site_disorder_group
Re1 Re 0.819443(5) 0.363153(4) 1.013147(11) 0.01485(4) Uani 1 1 d . . .
O1 O 0.72341(10) 0.29334(9) 0.9289(3) 0.0288(6) Uani 1 1 d . . .
O2 O 0.81563(11) 0.31552(11) 1.2716(2) 0.0352(6) Uani 1 1 d . . .
O3 O 0.73315(10) 0.44211(9) 1.1003(2) 0.0278(6) Uani 1 1 d . . .
O4 O 0.88603(8) 0.31627(8) 0.9539(2) 0.0167(4) Uani 1 1 d . . .
O5 O 0.88626(8) 0.41229(8) 1.0563(2) 0.0177(5) Uani 1 1 d . . .
N1 N 0.82961(11) 0.39430(10) 0.8272(2) 0.0170(5) Uani 1 1 d . . .
N2 N 0.85331(11) 0.39720(10) 0.6320(2) 0.0193(6) Uani 1 1 d . . .
C1 C 0.75987(13) 0.31875(12) 0.9619(3) 0.0198(7) Uani 1 1 d . . .
C2 C 0.81699(13) 0.33317(13) 1.1748(3) 0.0219(7) Uani 1 1 d . . .
C3 C 0.76502(13) 0.41145(12) 1.0654(3) 0.0195(7) Uani 1 1 d . . .
C4 C 0.97083(14) 0.20182(12) 0.7770(3) 0.0218(7) Uani 1 1 d . . .
H4A H 0.9510 0.1749 0.7370 0.026 Uiso 1 1 calc R . .
C5 C 0.94190(14) 0.24067(12) 0.8348(3) 0.0188(7) Uani 1 1 d . . .
H5A H 0.9021 0.2403 0.8352 0.023 Uiso 1 1 calc R . .
C6 C 0.97077(12) 0.28077(11) 0.8933(3) 0.0137(6) Uani 1 1 d . . .
C7 C 0.93928(12) 0.32275(11) 0.9524(3) 0.0127(6) Uani 1 1 d . . .
C8 C 0.96896(12) 0.36498(11) 1.0007(2) 0.0123(6) Uani 1 1 d . . .
C9 C 0.93953(12) 0.40748(11) 1.0517(3) 0.0127(6) Uani 1 1 d . . .
C10 C 0.97085(12) 0.45001(11) 1.1075(3) 0.0121(6) Uani 1 1 d . . .
C11 C 0.94178(13) 0.49121(11) 1.1611(3) 0.0166(6) Uani 1 1 d . . .
H11A H 0.9020 0.4913 1.1618 0.020 Uiso 1 1 calc R . .
C12 C 0.97086(13) 0.53164(11) 1.2130(3) 0.0175(6) Uani 1 1 d . . .
H12A H 0.9510 0.5596 1.2489 0.021 Uiso 1 1 calc R . .
C13 C 0.84974(14) 0.36802(12) 0.7331(3) 0.0197(7) Uani 1 1 d . . .
H13A H 0.8603 0.3328 0.7367 0.024 Uiso 1 1 calc R . .
C14 C 0.81921(13) 0.44302(12) 0.7831(3) 0.0202(7) Uani 1 1 d . . .
H14A H 0.8041 0.4707 0.8297 0.024 Uiso 1 1 calc R . .
C15 C 0.83386(13) 0.44534(13) 0.6631(3) 0.0221(7) Uani 1 1 d . . .
H15A H 0.8312 0.4745 0.6105 0.027 Uiso 1 1 calc R . .
C16 C 0.87792(14) 0.38116(15) 0.5137(3) 0.0243(7) Uani 1 1 d . . .
H16A H 0.8644 0.4044 0.4479 0.029 Uiso 1 1 calc R . .
H16B H 0.8652 0.3459 0.4940 0.029 Uiso 1 1 calc R . .
C17 C 0.97110(14) 0.34367(13) 0.5750(3) 0.0222(7) Uani 1 1 d . . .
H17A H 0.9515 0.3168 0.6158 0.027 Uiso 1 1 calc R . .
C18 C 0.94129(14) 0.38221(13) 0.5164(3) 0.0178(6) Uani 1 1 d . . .
C19 C 0.97070(14) 0.42143(13) 0.4589(3) 0.0229(7) Uani 1 1 d . . .
H19A H 0.9509 0.4485 0.4193 0.028 Uiso 1 1 calc R . .

loop_
_atom_site_aniso_label
_atom_site_aniso_U_11
_atom_site_aniso_U_22
_atom_site_aniso_U_33
_atom_site_aniso_U_23
_atom_site_aniso_U_13
_atom_site_aniso_U_12
Re1 0.00962(7) 0.01923(7) 0.01570(7) -0.00140(5) -0.00070(5) -0.00029(5)
O1 0.0191(13) 0.0243(12) 0.0431(16) 0.0016(11) -0.0129(11) -0.0052(10)
O2 0.0274(14) 0.0548(17) 0.0235(14) 0.0127(12) -0.0015(11) 0.0077(13)
O3 0.0210(13) 0.0308(13) 0.0315(14) -0.0085(11) -0.0023(11) 0.0078(11)
O4 0.0104(10) 0.0186(10) 0.0212(12) -0.0028(9) -0.0022(9) -0.0003(8)
O5 0.0097(10) 0.0203(11) 0.0230(12) -0.0055(9) 0.0011(9) 0.0000(8)
N1 0.0143(13) 0.0193(13) 0.0175(14) -0.0023(10) -0.0014(10) -0.0021(10)
N2 0.0154(14) 0.0289(15) 0.0138(14) -0.0020(11) -0.0003(11) -0.0021(11)
C1 0.0178(16) 0.0199(15) 0.0216(17) 0.0026(13) -0.0007(13) 0.0034(13)
C2 0.0108(15) 0.0296(17) 0.0255(18) -0.0001(14) -0.0021(14) 0.0047(13)
C3 0.0131(15) 0.0259(16) 0.0196(17) -0.0017(13) -0.0038(13) -0.0036(13)
C4 0.0285(18) 0.0195(15) 0.0174(17) -0.0045(13) -0.0035(14) -0.0037(13)
C5 0.0211(16) 0.0199(15) 0.0154(16) -0.0025(12) -0.0036(13) -0.0017(13)
C6 0.0165(16) 0.0140(13) 0.0106(14) 0.0004(11) -0.0015(12) -0.0007(11)
C7 0.0134(15) 0.0145(14) 0.0103(14) 0.0025(11) -0.0016(11) 0.0004(11)
C8 0.0109(15) 0.0164(13) 0.0098(14) 0.0024(11) -0.0005(11) -0.0002(11)
C9 0.0120(14) 0.0159(14) 0.0103(14) 0.0033(11) -0.0007(11) 0.0008(11)
C10 0.0151(15) 0.0149(13) 0.0064(13) 0.0007(10) 0.0004(11) 0.0007(11)
C11 0.0149(15) 0.0200(16) 0.0149(15) -0.0020(12) 0.0010(12) 0.0017(12)
C12 0.0230(17) 0.0164(14) 0.0130(15) -0.0030(12) 0.0029(12) 0.0025(12)
C13 0.0180(16) 0.0223(16) 0.0187(17) -0.0036(13) -0.0025(13) -0.0012(13)
C14 0.0150(15) 0.0231(16) 0.0224(17) -0.0008(13) -0.0002(14) 0.0002(13)
C15 0.0168(17) 0.0246(17) 0.0251(18) 0.0039(14) -0.0042(14) 0.0004(13)
C16 0.0162(17) 0.044(2) 0.0132(16) -0.0029(14) -0.0015(13) -0.0011(15)
C17 0.0261(18) 0.0265(17) 0.0139(16) -0.0033(13) 0.0012(14) -0.0042(14)
C18 0.0182(16) 0.0267(16) 0.0085(14) -0.0064(12) 0.0010(12) -0.0031(13)
C19 0.0275(18) 0.0256(16) 0.0156(16) 0.0037(13) -0.0048(14) 0.0035(14)

loop_
_atom_type_symbol
_atom_type_description
_atom_type_scat_dispersion_real
_atom_type_scat_dispersion_imag
_atom_type_scat_source
C C 0.0033 0.0016 'International Tables Vol C Tables 4.2.6.8 and 6.1.1.4'
H H 0.0000 0.0000 'International Tables Vol C Tables 4.2.6.8 and 6.1.1.4'
N N 0.0061 0.0033 'International Tables Vol C Tables 4.2.6.8 and 6.1.1.4'
O O 0.0106 0.0060 'International Tables Vol C Tables 4.2.6.8 and 6.1.1.4'
Re Re -1.0185 7.2310 'International Tables Vol C Tables 4.2.6.8 and 6.1.1.4'

loop_
_geom_angle_atom_site_label_1
_geom_angle_atom_site_label_2
_geom_angle_atom_site_label_3
_geom_angle
_geom_angle_site_symmetry_1
_geom_angle_site_symmetry_3
_geom_angle_publ_flag
C3 Re1 C1 88.70(13) . . ?
C3 Re1 C2 88.51(14) . . ?
C1 Re1 C2 89.94(14) . . ?
C3 Re1 O5 92.92(11) . . ?
C1 Re1 O5 176.00(12) . . ?
C2 Re1 O5 93.76(12) . . ?
C3 Re1 O4 173.76(11) . . ?
C1 Re1 O4 97.06(11) . . ?
C2 Re1 O4 93.90(11) . . ?
O5 Re1 O4 81.18(8) . . ?
C3 Re1 N1 96.17(12) . . ?
C1 Re1 N1 92.11(12) . . ?
C2 Re1 N1 174.94(12) . . ?
O5 Re1 N1 84.08(9) . . ?
O4 Re1 N1 81.26(9) . . ?
C7 O4 Re1 132.58(19) . . ?
C9 O5 Re1 133.49(19) . . ?
C13 N1 C14 105.8(3) . . ?
C13 N1 Re1 124.3(2) . . ?
C14 N1 Re1 129.9(2) . . ?
C13 N2 C15 107.0(3) . . ?
C13 N2 C16 125.5(3) . . ?
C15 N2 C16 127.3(3) . . ?
O1 C1 Re1 177.8(3) . . ?
O2 C2 Re1 179.6(4) . . ?
O3 C3 Re1 177.3(3) . . ?
C5 C4 C4 120.14(19) . 12_755 ?
C5 C4 H4A 119.9 . . ?
C4 C4 H4A 119.9 12_755 . ?
C4 C5 C6 120.4(3) . . ?
C4 C5 H5A 119.8 . . ?
C6 C5 H5A 119.8 . . ?
C6 C6 C5 119.45(18) 12_755 . ?
C6 C6 C7 120.70(16) 12_755 . ?
C5 C6 C7 119.8(3) . . ?
O4 C7 C8 126.6(3) . . ?
O4 C7 C6 114.5(3) . . ?
C8 C7 C6 118.9(3) . . ?
C7 C8 C9 120.2(3) . . ?
C7 C8 C8 120.21(17) . 12_755 ?
C9 C8 C8 119.61(17) . 12_755 ?
O5 C9 C8 125.6(3) . . ?
O5 C9 C10 114.7(3) . . ?
C8 C9 C10 119.7(3) . . ?
C10 C10 C11 119.64(18) 12_755 . ?
C10 C10 C9 120.66(16) 12_755 . ?
C11 C10 C9 119.7(3) . . ?
C12 C11 C10 120.2(3) . . ?
C12 C11 H11A 119.9 . . ?
C10 C11 H11A 119.9 . . ?
C11 C12 C12 120.20(18) . 12_755 ?
C11 C12 H12A 119.9 . . ?
C12 C12 H12A 119.9 12_755 . ?
N1 C13 N2 111.5(3) . . ?
N1 C13 H13A 124.3 . . ?
N2 C13 H13A 124.3 . . ?
C15 C14 N1 109.3(3) . . ?
C15 C14 H14A 125.4 . . ?
N1 C14 H14A 125.4 . . ?
C14 C15 N2 106.5(3) . . ?
C14 C15 H15A 126.8 . . ?
N2 C15 H15A 126.8 . . ?
N2 C16 C18 112.2(3) . . ?
N2 C16 H16A 109.2 . . ?
C18 C16 H16A 109.2 . . ?
N2 C16 H16B 109.2 . . ?
C18 C16 H16B 109.2 . . ?
H16A C16 H16B 107.9 . . ?
C17 C17 C18 120.94(19) 12_755 . ?
C17 C17 H17A 119.5 12_755 . ?
C18 C17 H17A 119.5 . . ?
C17 C18 C19 118.6(3) . . ?
C17 C18 C16 120.6(3) . . ?
C19 C18 C16 120.7(3) . . ?
C18 C19 C19 120.4(2) . 12_755 ?
C18 C19 H19A 119.8 . . ?
C19 C19 H19A 119.8 12_755 . ?

loop_
_geom_bond_atom_site_label_1
_geom_bond_atom_site_label_2
_geom_bond_distance
_geom_bond_site_symmetry_2
_geom_bond_publ_flag
Re1 C3 1.893(3) . ?
Re1 C1 1.914(3) . ?
Re1 C2 1.923(3) . ?
Re1 O5 2.096(2) . ?
Re1 O4 2.104(2) . ?
Re1 N1 2.190(3) . ?
O1 C1 1.150(4) . ?
O2 C2 1.147(4) . ?
O3 C3 1.165(4) . ?
O4 C7 1.282(3) . ?
O5 C9 1.279(3) . ?
N1 C13 1.321(4) . ?
N1 C14 1.377(4) . ?
N2 C13 1.337(4) . ?
N2 C15 1.377(4) . ?
N2 C16 1.473(4) . ?
C4 C5 1.375(4) . ?
C4 C4 1.392(7) 12_755 ?
C4 H4A 0.9500 . ?
C5 C6 1.402(4) . ?
C5 H5A 0.9500 . ?
C6 C6 1.395(6) 12_755 ?
C6 C7 1.473(4) . ?
C7 C8 1.408(4) . ?
C8 C9 1.422(4) . ?
C8 C8 1.482(6) 12_755 ?
C9 C10 1.466(4) . ?
C10 C10 1.392(6) 12_755 ?
C10 C11 1.403(4) . ?
C11 C12 1.380(4) . ?
C11 H11A 0.9500 . ?
C12 C12 1.391(6) 12_755 ?
C12 H12A 0.9500 . ?
C13 H13A 0.9500 . ?
C14 C15 1.352(5) . ?
C14 H14A 0.9500 . ?
C15 H15A 0.9500 . ?
C16 C18 1.513(4) . ?
C16 H16A 0.9900 . ?
C16 H16B 0.9900 . ?
C17 C17 1.380(7) 12_755 ?
C17 C18 1.384(5) . ?
C17 H17A 0.9500 . ?
C18 C19 1.386(5) . ?
C19 C19 1.399(7) 12_755 ?
C19 H19A 0.9500 . ?
